data_2012861
loop_
_publ_author_name
'Boitsov, Stepan'
'Songstad, Jon'
'T\"ornroos, Karl W.'

_publ_section_title
;
 (<i>n</i>-Nitrophenyl)acetonitrile, with <i>n</i> = 2, 3 and 4
;
_journal_issue 8
_journal_name_full 'Acta Crystallographica Section C'
_journal_page_first o528
_journal_page_last o532
_journal_paper_doi 10.1107/S0108270102011514
_journal_volume 58
_journal_year 2002
_chemical_formula_moiety 'C8 H6 N2 O2'
_chemical_formula_sum 'C8 H6 N2 O2'
_chemical_formula_weight 162.15
_chemical_melting_point .354E-305
_chemical_name_common 2-nitrophenylacetonitrile
_chemical_name_systematic
;
(2-nitrophenyl)acetonitrile
;
_space_group_IT_number 61
_symmetry_cell_setting orthorhombic
_symmetry_space_group_name_Hall '-P 2ac 2ab'
_symmetry_space_group_name_H-M 'P b c a'
_atom_sites_solution_hydrogens geom
_atom_sites_solution_primary direct
_atom_sites_solution_secondary difmap
_audit_creation_method SHELXL97
_cell_angle_alpha 90
_cell_angle_beta 90
_cell_angle_gamma 90
_cell_formula_units_Z 8
_cell_length_a 7.9689(11)
_cell_length_b 7.6030(8)
_cell_length_c 24.654(3)
_cell_measurement_reflns_used 8192
_cell_measurement_temperature 123(2)
_cell_measurement_theta_max 31.54
_cell_measurement_theta_min 3.04
_cell_volume 1493.7(3)
_computing_cell_refinement 'SAINT (Bruker, 2001)'
_computing_data_collection 'SMART (Bruker, 1999)'
_computing_data_reduction SAINT
_computing_molecular_graphics 'SHELXTL/PC (Sheldrick, 2001a)'
_computing_publication_material 'SHELXTL/PC and PLATON (Spek, 2001)'
_computing_structure_refinement 'SHELXL97 (Sheldrick, 2001b)'
_computing_structure_solution 'SHELXS97 (Sheldrick, 1990)'
_diffrn_ambient_temperature 123(2)
_diffrn_measured_fraction_theta_full 0.998
_diffrn_measured_fraction_theta_max 0.998
_diffrn_measurement_device_type 'Bruker SMART 2K CCD area-detector'
_diffrn_measurement_method \w
_diffrn_radiation_monochromator graphite
_diffrn_radiation_source 'normal-focus sealed tube'
_diffrn_radiation_type MoK\a
_diffrn_radiation_wavelength 0.71073
_diffrn_reflns_av_R_equivalents 0.027
_diffrn_reflns_av_sigmaI/netI 0.016
_diffrn_reflns_limit_h_max 11
_diffrn_reflns_limit_h_min -11
_diffrn_reflns_limit_k_max 11
_diffrn_reflns_limit_k_min -11
_diffrn_reflns_limit_l_max 36
_diffrn_reflns_limit_l_min -36
_diffrn_reflns_number 25225
_diffrn_reflns_theta_full 31.54
_diffrn_reflns_theta_max 31.54
_diffrn_reflns_theta_min 3.04
_diffrn_standards_decay_% 0
_diffrn_standards_interval_time 0
_diffrn_standards_number 220
_exptl_absorpt_coefficient_mu 0.107
_exptl_absorpt_correction_T_max 0.994
_exptl_absorpt_correction_T_min 0.943
_exptl_absorpt_correction_type numerical
_exptl_absorpt_process_details '(SHELXTL/PC; Sheldrick, 2001a)'
_exptl_crystal_colour 'pale yellow'
_exptl_crystal_density_diffrn 1.442
_exptl_crystal_density_meas ?
_exptl_crystal_density_method 'not measured'
_exptl_crystal_description 'flat prism'
_exptl_crystal_F_000 672
_exptl_crystal_size_max 0.48
_exptl_crystal_size_mid 0.43
_exptl_crystal_size_min 0.06
_refine_diff_density_max 0.41
_refine_diff_density_min -0.36
_refine_ls_extinction_method none
_refine_ls_goodness_of_fit_ref 1.082
_refine_ls_hydrogen_treatment constr
_refine_ls_matrix_type full
_refine_ls_number_parameters 109
_refine_ls_number_reflns 2494
_refine_ls_number_restraints 0
_refine_ls_restrained_S_all 1.082
_refine_ls_R_factor_all 0.048
_refine_ls_R_factor_gt 0.041
_refine_ls_shift/su_max 0.001
_refine_ls_shift/su_mean 0.000
_refine_ls_structure_factor_coef Fsqd
_refine_ls_weighting_details 'calc w = 1/[\s^2^(Fo^2^)+(0.0791P)^2^+0.1627P] where P=(Fo^2^+2Fc^2^)/3'
_refine_ls_weighting_scheme calc
_refine_ls_wR_factor_gt 0.119
_refine_ls_wR_factor_ref 0.123
_reflns_number_gt 2083
_reflns_number_total 2494
_reflns_threshold_expression I>2\s(I)
_cod_data_source_file fg1652.cif
_cod_data_source_block I
_cod_depositor_comments
;
The following automatic conversions were performed:

'_exptl_crystal_density_meas' value 'not measured' was changed to '?'
- the value is perceived as not measured.

Automatic conversion script
Id: cif_fix_values 3008 2015-01-20 13:52:24Z robertas 
;
_cod_database_code 2012861
_cod_database_fobs_code 2012861

loop_
_symmetry_equiv_pos_as_xyz
'x, y, z'
'-x+1/2, -y, z+1/2'
'-x, y+1/2, -z+1/2'
'x+1/2, -y+1/2, -z'
'-x, -y, -z'
'x-1/2, y, -z-1/2'
'x, -y-1/2, z-1/2'
'-x-1/2, y-1/2, z'

loop_
_atom_site_label
_atom_site_fract_x
_atom_site_fract_y
_atom_site_fract_z
_atom_site_U_iso_or_equiv
_atom_site_adp_type
_atom_site_calc_flag
_atom_site_refinement_flags
_atom_site_occupancy
_atom_site_disorder_assembly
_atom_site_disorder_group
_atom_site_type_symbol
C1 0.14973(10) -0.03738(11) 0.64198(3) 0.01852(17) Uani d . 1 . . C
N1 -0.17723(11) 0.17364(12) 0.71155(4) 0.0297(2) Uani d . 1 . . N
O1 -0.04864(10) 0.17042(10) 0.52866(3) 0.0339(2) Uani d . 1 . . O
O2 -0.15648(10) -0.01393(15) 0.58578(3) 0.0453(3) Uani d . 1 . . O
C2 0.13061(10) 0.03658(11) 0.59023(3) 0.01810(17) Uani d . 1 . . C
N2 -0.03670(10) 0.06786(11) 0.56683(3) 0.02394(18) Uani d . 1 . . N
C3 0.26637(11) 0.08303(11) 0.55779(3) 0.02081(18) Uani d . 1 . . C
H3 0.2486 0.1343 0.5231 0.025 Uiso calc R 1 . . H
C4 0.42832(11) 0.05354(12) 0.57667(4) 0.02339(19) Uani d . 1 . . C
H4 0.5223 0.0840 0.5549 0.028 Uiso calc R 1 . . H
C5 0.45176(11) -0.02075(12) 0.62753(4) 0.02378(19) Uani d . 1 . . C
H5 0.5622 -0.0420 0.6405 0.029 Uiso calc R 1 . . H
C6 0.31413(11) -0.06426(11) 0.65970(4) 0.02159(19) Uani d . 1 . . C
H6 0.3327 -0.1135 0.6946 0.026 Uiso calc R 1 . . H
C7 0.00907(12) -0.08991(12) 0.68009(4) 0.0249(2) Uani d . 1 . . C
H7A -0.0623 -0.1786 0.6619 0.030 Uiso calc R 1 . . H
H7B 0.0583 -0.1456 0.7127 0.030 Uiso calc R 1 . . H
C8 -0.09655(11) 0.05855(12) 0.69712(4) 0.02208(19) Uani d . 1 . . C

loop_
_atom_site_aniso_label
_atom_site_aniso_U_11
_atom_site_aniso_U_22
_atom_site_aniso_U_33
_atom_site_aniso_U_12
_atom_site_aniso_U_13
_atom_site_aniso_U_23
C1 0.0195(4) 0.0169(3) 0.0192(4) 0.0010(3) 0.0022(3) -0.0005(3)
N1 0.0272(4) 0.0328(4) 0.0292(4) 0.0053(3) 0.0009(3) -0.0028(3)
O1 0.0368(4) 0.0300(4) 0.0349(4) 0.0065(3) -0.0145(3) 0.0026(3)
O2 0.0183(4) 0.0843(7) 0.0333(4) -0.0091(4) -0.0007(3) 0.0048(4)
C2 0.0159(3) 0.0191(4) 0.0193(4) 0.0007(3) -0.0016(3) -0.0016(3)
N2 0.0187(3) 0.0309(4) 0.0222(4) 0.0034(3) -0.0032(3) -0.0055(3)
C3 0.0219(4) 0.0206(4) 0.0199(4) -0.0011(3) 0.0017(3) 0.0000(3)
C4 0.0189(4) 0.0237(4) 0.0276(4) -0.0022(3) 0.0038(3) -0.0023(3)
C5 0.0184(4) 0.0236(4) 0.0293(4) 0.0018(3) -0.0036(3) -0.0041(3)
C6 0.0232(4) 0.0216(4) 0.0201(4) 0.0034(3) -0.0025(3) -0.0010(3)
C7 0.0261(4) 0.0216(4) 0.0269(4) 0.0034(3) 0.0089(3) 0.0048(3)
C8 0.0211(4) 0.0267(4) 0.0185(4) 0.0000(3) 0.0016(3) 0.0023(3)

loop_
_atom_type_symbol
_atom_type_description
_atom_type_scat_dispersion_real
_atom_type_scat_dispersion_imag
_atom_type_scat_source
C C 0.0033 0.0016 'International Tables Vol C Tables 4.2.6.8 and 6.1.1.4'
H H 0.0000 0.0000 'International Tables Vol C Tables 4.2.6.8 and 6.1.1.4'
N N 0.0061 0.0033 'International Tables Vol C Tables 4.2.6.8 and 6.1.1.4'
O O 0.0106 0.0060 'International Tables Vol C Tables 4.2.6.8 and 6.1.1.4'

loop_
_geom_angle_atom_site_label_1
_geom_angle_atom_site_label_2
_geom_angle_atom_site_label_3
_geom_angle
_geom_angle_publ_flag
C2 C1 C6 116.44(8) yes
C2 C1 C7 126.09(8) yes
C6 C1 C7 117.47(8) yes
C1 C2 C3 122.71(8) yes
C1 C2 N2 121.31(7) yes
C3 C2 N2 115.98(8) yes
O1 N2 C2 118.29(8) yes
O1 N2 O2 123.53(8) yes
O2 N2 C2 118.15(8) yes
C2 C3 C4 119.25(8) yes
C4 C3 H3 120.4 ?
C2 C3 H3 120.4 ?
C3 C4 C5 119.55(8) yes
C5 C4 H4 120.2 ?
C3 C4 H4 120.2 ?
C4 C5 C6 120.33(8) yes
C4 C5 H5 119.8 ?
C6 C5 H5 119.8 ?
C1 C6 C5 121.72(8) yes
C5 C6 H6 119.1 ?
C1 C6 H6 119.1 ?
C1 C7 C8 113.47(7) yes
C8 C7 H7A 108.9 ?
C1 C7 H7A 108.9 ?
C8 C7 H7B 108.9 ?
C1 C7 H7B 108.9 ?
H7A C7 H7B 107.7 ?
N1 C8 C7 178.40(10) yes

loop_
_geom_bond_atom_site_label_1
_geom_bond_atom_site_label_2
_geom_bond_site_symmetry_2
_geom_bond_distance
_geom_bond_publ_flag
C1 C2 . 1.4026(12) yes
C1 C6 . 1.3961(12) yes
C1 C7 . 1.5162(12) yes
N1 C8 . 1.1426(12) yes
O1 N2 . 1.2258(11) yes
O2 N2 . 1.2314(12) yes
C2 C3 . 1.3910(12) yes
C2 N2 . 1.4720(11) yes
C3 C4 . 1.3902(13) yes
C3 H3 . 0.9500 ?
C4 C5 . 1.3879(13) yes
C4 H4 . 0.9500 ?
C5 C6 . 1.3933(13) yes
C5 H5 . 0.9500 ?
C6 H6 . 0.9500 ?
C7 C8 . 1.4693(13) yes
C7 H7A . 0.9900 ?
C7 H7B . 0.9900 ?

loop_
_geom_hbond_atom_site_label_D
_geom_hbond_atom_site_label_H
_geom_hbond_atom_site_label_A
_geom_hbond_site_symmetry_A
_geom_hbond_distance_DH
_geom_hbond_distance_HA
_geom_hbond_distance_DA
_geom_hbond_angle_DHA
C3 H3 O1 4_556 0.95 2.54 3.1982(11) 127
C5 H5 O2 1_655 0.95 2.62 3.2876(13) 127
C7 H7A O2 . 0.99 2.38 2.7351(14) 100
C7 H7A N1 8_555 0.99 2.66 3.2904(13) 122
C7 H7B N1 3_546 0.99 2.50 3.4877(13) 172

loop_
_geom_torsion_atom_site_label_1
_geom_torsion_atom_site_label_2
_geom_torsion_atom_site_label_3
_geom_torsion_atom_site_label_4
_geom_torsion
_geom_torsion_publ_flag
C6 C1 C2 C3 -0.53(12) ?
C7 C1 C2 C3 179.34(8) ?
C6 C1 C2 N2 178.82(7) ?
C7 C1 C2 N2 -1.32(13) ?
C3 C2 N2 O1 -18.62(11) ?
C1 C2 N2 O1 162.00(8) ?
C3 C2 N2 O2 159.55(9) ?
C1 C2 N2 O2 -19.83(13) yes
C1 C2 C3 C4 0.85(13) ?
N2 C2 C3 C4 -178.52(7) ?
C2 C3 C4 C5 -0.31(13) ?
C3 C4 C5 C6 -0.52(13) ?
C4 C5 C6 C1 0.85(13) ?
C2 C1 C6 C5 -0.33(13) ?
C7 C1 C6 C5 179.79(8) ?
C6 C1 C7 C8 117.60(9) ?
C2 C1 C7 C8 -62.27(12) yes

loop_
_cod_related_entry_id
_cod_related_entry_database
_cod_related_entry_code
1 ChemSpider 11395
